data_4065042
loop_
_publ_author_name
'Yao, Zi-Jian'
'Jin, Guo-Xin'

_publ_section_title
;
 Monophosphine-o-Carborane Sulfide as a Noninnocent Ligand for C,S,
 S,S&#x2032;, and B,S,S&#x2032; Coordination Modes of Half-Sandwich
 Iridium and Rhodium Complexes
;
_journal_issue 20
_journal_name_full Organometallics
_journal_page_first 5365
_journal_paper_doi 10.1021/om200528q
_journal_volume 30
_journal_year 2011
_chemical_formula_sum 'C24 H35 B9 P Rh S2'
_chemical_formula_weight 618.81
_chemical_name_systematic
; 
 ? 
;
_space_group_IT_number 2
_symmetry_cell_setting triclinic
_symmetry_space_group_name_Hall '-P 1'
_symmetry_space_group_name_H-M 'P -1'
_atom_sites_solution_hydrogens geom
_atom_sites_solution_primary direct
_atom_sites_solution_secondary difmap
_audit_creation_method SHELXL-97
_cell_angle_alpha 99.3110(10)
_cell_angle_beta 112.3500(10)
_cell_angle_gamma 99.7310(10)
_cell_formula_units_Z 2
_cell_length_a 11.6277(8)
_cell_length_b 11.8557(15)
_cell_length_c 12.0237(8)
_cell_measurement_reflns_used 8144
_cell_measurement_temperature 173(2)
_cell_measurement_theta_max 28.24
_cell_measurement_theta_min 2.73
_cell_volume 1463.7(2)
_computing_cell_refinement 'Bruker SAINT'
_computing_data_collection 'Bruker APEX2'
_computing_data_reduction 'Bruker SAINT'
_computing_molecular_graphics 'Bruker SHELXTL'
_computing_publication_material 'Bruker SHELXTL'
_computing_structure_refinement 'SHELXL-97 (Sheldrick, 1997)'
_computing_structure_solution 'SHELXS-97 (Sheldrick, 1990)'
_diffrn_ambient_temperature 173(2)
_diffrn_measured_fraction_theta_full 0.983
_diffrn_measured_fraction_theta_max 0.983
_diffrn_measurement_device_type 'Bruker APEX-II CCD'
_diffrn_measurement_method '\f and \w scans'
_diffrn_radiation_monochromator graphite
_diffrn_radiation_source 'fine-focus sealed tube'
_diffrn_radiation_type MoK\a
_diffrn_radiation_wavelength 0.71073
_diffrn_reflns_av_R_equivalents 0.0132
_diffrn_reflns_av_sigmaI/netI 0.0278
_diffrn_reflns_limit_h_max 15
_diffrn_reflns_limit_h_min -10
_diffrn_reflns_limit_k_max 15
_diffrn_reflns_limit_k_min -15
_diffrn_reflns_limit_l_max 15
_diffrn_reflns_limit_l_min -16
_diffrn_reflns_number 11368
_diffrn_reflns_theta_full 28.24
_diffrn_reflns_theta_max 28.24
_diffrn_reflns_theta_min 1.80
_diffrn_standards_decay_% 2.84
_exptl_absorpt_coefficient_mu 0.795
_exptl_absorpt_correction_T_max 0.8968
_exptl_absorpt_correction_T_min 0.7062
_exptl_absorpt_correction_type multi-scan
_exptl_absorpt_process_details sadabs
_exptl_crystal_colour red
_exptl_crystal_density_diffrn 1.404
_exptl_crystal_density_method 'not measured'
_exptl_crystal_description prism
_exptl_crystal_F_000 632
_exptl_crystal_size_max 0.47
_exptl_crystal_size_mid 0.15
_exptl_crystal_size_min 0.14
_refine_diff_density_max 0.900
_refine_diff_density_min -0.999
_refine_diff_density_rms 0.245
_refine_ls_extinction_coef 0.0040(10)
_refine_ls_extinction_expression Fc^*^=kFc[1+0.001xFc^2^\l^3^/sin(2\q)]^-1/4^
_refine_ls_extinction_method SHELXL
_refine_ls_goodness_of_fit_ref 1.204
_refine_ls_hydrogen_treatment mixed
_refine_ls_matrix_type full
_refine_ls_number_parameters 355
_refine_ls_number_reflns 7117
_refine_ls_number_restraints 2
_refine_ls_restrained_S_all 1.205
_refine_ls_R_factor_all 0.0358
_refine_ls_R_factor_gt 0.0279
_refine_ls_shift/su_max 0.001
_refine_ls_shift/su_mean 0.000
_refine_ls_structure_factor_coef Fsqd
_refine_ls_weighting_details 'calc w=1/[\s^2^(Fo^2^)+(0.0862P)^2^+0.3722P] where P=(Fo^2^+2Fc^2^)/3'
_refine_ls_weighting_scheme calc
_refine_ls_wR_factor_gt 0.0871
_refine_ls_wR_factor_ref 0.1288
_reflns_number_gt 6473
_reflns_number_total 7117
_reflns_threshold_expression >2sigma(I)
_cod_data_source_file om200528q_si_001.cif
_cod_data_source_block 7
_cod_depositor_comments
;
The following automatic conversions were performed:

'_symmetry_cell_setting' value 'Triclinic' changed to 'triclinic'
according to /home/saulius/struct/CIF-dictionaries/cif_core.dic
dictionary named 'cif_core.dic' version 2.4.1 from 2010-06-29.

Automatic conversion script
Id: cif_fix_values 1715 2011-07-08 13:25:40Z adriana 
;
_cod_original_sg_symbol_H-M P-1
_cod_database_code 4065042

loop_
_symmetry_equiv_pos_as_xyz
'x, y, z'
'-x, -y, -z'

loop_
_atom_site_label
_atom_site_type_symbol
_atom_site_fract_x
_atom_site_fract_y
_atom_site_fract_z
_atom_site_U_iso_or_equiv
_atom_site_adp_type
_atom_site_occupancy
_atom_site_symmetry_multiplicity
_atom_site_calc_flag
_atom_site_refinement_flags
Rh1 Rh 0.403310(16) 0.257399(15) 0.255364(16) 0.01761(9) Uani 1 1 d .
S1 S 0.46217(6) 0.07938(5) 0.24946(6) 0.02259(15) Uani 1 1 d .
S2 S 0.59713(6) 0.38728(5) 0.31954(6) 0.02231(15) Uani 1 1 d .
P1 P 0.65570(6) 0.11757(5) 0.32494(6) 0.01592(14) Uani 1 1 d .
B1 B 0.7406(3) 0.2695(3) 0.0474(3) 0.0274(6) Uani 1 1 d .
H1 H 0.7073 0.2528 -0.0556 0.033 Uiso 1 1 calc R
B2 B 0.7473(3) 0.1518(3) 0.1233(3) 0.0237(6) Uani 1 1 d .
H2 H 0.7148 0.0567 0.0712 0.028 Uiso 1 1 calc R
B3 B 0.6337(3) 0.2373(3) 0.1171(3) 0.0210(5) Uani 1 1 d .
H3 H 0.5279 0.1976 0.0630 0.025 Uiso 1 1 calc R
B4 B 0.7059(3) 0.3841(3) 0.1313(3) 0.0250(6) Uani 1 1 d .
H4 H 0.6477 0.4421 0.0831 0.030 Uiso 1 1 calc R
B5 B 0.8678(3) 0.3964(3) 0.1530(3) 0.0264(6) Uani 1 1 d .
H5 H 0.9171 0.4646 0.1203 0.032 Uiso 1 1 calc R
B6 B 0.8916(3) 0.2478(3) 0.1451(3) 0.0266(6) Uani 1 1 d .
H6 H 0.9560 0.2143 0.1055 0.032 Uiso 1 1 calc R
B9 B 0.8352(3) 0.4366(2) 0.2855(3) 0.0213(5) Uani 1 1 d D
H9 H 0.853(3) 0.5329(18) 0.338(3) 0.032(9) Uiso 1 1 d D
B10 B 0.9596(3) 0.3572(3) 0.2884(3) 0.0241(6) Uani 1 1 d D
H10 H 1.059(2) 0.407(4) 0.341(4) 0.071(15) Uiso 1 1 d D
H10' H 0.915(3) 0.375(3) 0.358(3) 0.025(8) Uiso 1 1 d .
B11 B 0.8785(3) 0.2069(3) 0.2744(3) 0.0220(5) Uani 1 1 d .
H11 H 0.925(3) 0.151(3) 0.324(3) 0.011(7) Uiso 1 1 d .
C1 C 0.6944(2) -0.0237(2) 0.3048(2) 0.0191(4) Uani 1 1 d .
C2 C 0.6097(3) -0.1161(2) 0.2038(3) 0.0269(5) Uani 1 1 d .
H2A H 0.5326 -0.1042 0.1463 0.032 Uiso 1 1 calc R
C3 C 0.6372(3) -0.2254(2) 0.1866(3) 0.0326(6) Uani 1 1 d .
H3A H 0.5783 -0.2885 0.1184 0.039 Uiso 1 1 calc R
C4 C 0.7503(3) -0.2425(2) 0.2685(3) 0.0318(6) Uani 1 1 d .
H4A H 0.7696 -0.3170 0.2557 0.038 Uiso 1 1 calc R
C5 C 0.8354(3) -0.1514(3) 0.3694(3) 0.0299(6) Uani 1 1 d .
H5A H 0.9130 -0.1635 0.4255 0.036 Uiso 1 1 calc R
C6 C 0.8076(3) -0.0421(2) 0.3888(3) 0.0259(5) Uani 1 1 d .
H6A H 0.8654 0.0199 0.4588 0.031 Uiso 1 1 calc R
C7 C 0.7341(2) 0.2128(2) 0.2582(2) 0.0160(4) Uani 1 1 d .
C8 C 0.7050(2) 0.3387(2) 0.2597(2) 0.0168(4) Uani 1 1 d .
C9 C 0.7232(2) 0.1820(2) 0.4905(2) 0.0202(5) Uani 1 1 d .
C10 C 0.6521(3) 0.1508(2) 0.5567(3) 0.0296(6) Uani 1 1 d .
H10A H 0.5672 0.1014 0.5140 0.035 Uiso 1 1 calc R
C11 C 0.7053(3) 0.1918(3) 0.6850(3) 0.0333(6) Uani 1 1 d .
H11A H 0.6567 0.1700 0.7297 0.040 Uiso 1 1 calc R
C12 C 0.8295(3) 0.2646(3) 0.7485(3) 0.0315(6) Uani 1 1 d .
H12 H 0.8659 0.2919 0.8364 0.038 Uiso 1 1 calc R
C13 C 0.8997(3) 0.2971(3) 0.6826(3) 0.0313(6) Uani 1 1 d .
H13 H 0.9841 0.3474 0.7254 0.038 Uiso 1 1 calc R
C14 C 0.8470(3) 0.2561(2) 0.5542(2) 0.0255(5) Uani 1 1 d .
H14 H 0.8954 0.2788 0.5096 0.031 Uiso 1 1 calc R
C15 C 0.2578(3) 0.3367(3) 0.1531(3) 0.0257(5) Uani 1 1 d .
C16 C 0.2041(2) 0.2095(3) 0.1261(3) 0.0269(5) Uani 1 1 d .
C17 C 0.2106(2) 0.1813(2) 0.2377(3) 0.0244(5) Uani 1 1 d .
C18 C 0.2717(2) 0.2883(2) 0.3353(2) 0.0218(5) Uani 1 1 d .
C19 C 0.2958(3) 0.3853(2) 0.2819(2) 0.0227(5) Uani 1 1 d .
C20 C 0.2631(4) 0.4043(3) 0.0604(3) 0.0454(8) Uani 1 1 d .
H20A H 0.1884 0.4378 0.0339 0.068 Uiso 1 1 calc R
H20B H 0.2622 0.3514 -0.0117 0.068 Uiso 1 1 calc R
H20C H 0.3420 0.4682 0.0979 0.068 Uiso 1 1 calc R
C21 C 0.1485(3) 0.1263(3) -0.0010(3) 0.0420(8) Uani 1 1 d .
H21A H 0.1394 0.0446 0.0069 0.063 Uiso 1 1 calc R
H21B H 0.2059 0.1430 -0.0418 0.063 Uiso 1 1 calc R
H21C H 0.0640 0.1371 -0.0509 0.063 Uiso 1 1 calc R
C22 C 0.1622(3) 0.0625(3) 0.2540(4) 0.0364(7) Uani 1 1 d .
H22A H 0.0707 0.0499 0.2360 0.055 Uiso 1 1 calc R
H22B H 0.2104 0.0590 0.3396 0.055 Uiso 1 1 calc R
H22C H 0.1736 0.0010 0.1969 0.055 Uiso 1 1 calc R
C23 C 0.2964(3) 0.2988(3) 0.4683(3) 0.0326(6) Uani 1 1 d .
H23A H 0.2208 0.3128 0.4806 0.049 Uiso 1 1 calc R
H23B H 0.3710 0.3650 0.5209 0.049 Uiso 1 1 calc R
H23C H 0.3134 0.2255 0.4908 0.049 Uiso 1 1 calc R
C24 C 0.3492(3) 0.5137(2) 0.3482(3) 0.0330(6) Uani 1 1 d .
H24A H 0.3942 0.5542 0.3058 0.050 Uiso 1 1 calc R
H24B H 0.4094 0.5218 0.4340 0.050 Uiso 1 1 calc R
H24C H 0.2788 0.5491 0.3480 0.050 Uiso 1 1 calc R

loop_
_atom_site_aniso_label
_atom_site_aniso_U_11
_atom_site_aniso_U_22
_atom_site_aniso_U_33
_atom_site_aniso_U_23
_atom_site_aniso_U_13
_atom_site_aniso_U_12
Rh1 0.01349(13) 0.01917(13) 0.02203(13) 0.00540(8) 0.00809(9) 0.00701(8)
S1 0.0136(3) 0.0180(3) 0.0351(3) 0.0062(2) 0.0090(2) 0.0047(2)
S2 0.0198(3) 0.0177(3) 0.0321(3) 0.0018(2) 0.0154(3) 0.0048(2)
P1 0.0140(3) 0.0159(3) 0.0200(3) 0.0056(2) 0.0083(2) 0.0053(2)
B1 0.0271(15) 0.0391(16) 0.0209(13) 0.0109(12) 0.0134(11) 0.0093(12)
B2 0.0250(14) 0.0274(13) 0.0242(13) 0.0038(11) 0.0160(11) 0.0095(11)
B3 0.0192(12) 0.0273(13) 0.0175(12) 0.0071(10) 0.0074(10) 0.0076(10)
B4 0.0236(14) 0.0312(14) 0.0279(14) 0.0172(12) 0.0130(12) 0.0115(11)
B5 0.0216(14) 0.0361(16) 0.0299(15) 0.0169(12) 0.0155(12) 0.0088(12)
B6 0.0246(14) 0.0353(15) 0.0291(15) 0.0107(12) 0.0181(12) 0.0113(12)
B9 0.0156(12) 0.0206(12) 0.0296(14) 0.0086(10) 0.0110(10) 0.0033(10)
B10 0.0151(12) 0.0311(14) 0.0281(14) 0.0111(11) 0.0096(11) 0.0061(11)
B11 0.0159(12) 0.0296(14) 0.0281(14) 0.0118(11) 0.0131(11) 0.0112(10)
C1 0.0185(11) 0.0178(10) 0.0249(11) 0.0084(9) 0.0109(9) 0.0073(8)
C2 0.0292(13) 0.0256(12) 0.0242(12) 0.0053(10) 0.0069(10) 0.0135(10)
C3 0.0423(17) 0.0226(12) 0.0270(13) 0.0000(10) 0.0090(12) 0.0127(12)
C4 0.0442(17) 0.0236(12) 0.0377(15) 0.0112(11) 0.0216(13) 0.0200(12)
C5 0.0271(13) 0.0304(13) 0.0368(15) 0.0156(11) 0.0114(12) 0.0170(11)
C6 0.0220(12) 0.0257(12) 0.0292(13) 0.0100(10) 0.0074(10) 0.0086(10)
C7 0.0147(10) 0.0185(10) 0.0176(10) 0.0051(8) 0.0091(8) 0.0048(8)
C8 0.0152(10) 0.0187(10) 0.0194(10) 0.0071(8) 0.0088(8) 0.0060(8)
C9 0.0244(12) 0.0184(10) 0.0206(11) 0.0070(8) 0.0102(9) 0.0082(9)
C10 0.0336(15) 0.0251(12) 0.0306(14) 0.0048(10) 0.0179(12) 0.0002(11)
C11 0.0494(18) 0.0279(13) 0.0303(14) 0.0086(11) 0.0264(14) 0.0047(12)
C12 0.0444(17) 0.0302(14) 0.0222(12) 0.0070(10) 0.0149(12) 0.0124(12)
C13 0.0279(14) 0.0356(14) 0.0262(13) 0.0046(11) 0.0091(11) 0.0054(11)
C14 0.0229(12) 0.0299(13) 0.0252(12) 0.0065(10) 0.0124(10) 0.0057(10)
C15 0.0217(12) 0.0369(14) 0.0254(12) 0.0122(11) 0.0116(10) 0.0169(11)
C16 0.0150(11) 0.0358(14) 0.0277(13) 0.0034(11) 0.0061(10) 0.0115(10)
C17 0.0122(10) 0.0278(12) 0.0339(14) 0.0066(10) 0.0103(10) 0.0061(9)
C18 0.0167(11) 0.0268(12) 0.0287(12) 0.0091(10) 0.0137(10) 0.0103(9)
C19 0.0217(12) 0.0228(12) 0.0286(12) 0.0080(10) 0.0123(10) 0.0124(9)
C20 0.060(2) 0.054(2) 0.0367(17) 0.0275(15) 0.0223(16) 0.0301(18)
C21 0.0288(15) 0.053(2) 0.0333(16) -0.0043(14) 0.0074(12) 0.0107(14)
C22 0.0235(14) 0.0285(14) 0.059(2) 0.0103(13) 0.0202(14) 0.0043(11)
C23 0.0388(16) 0.0378(15) 0.0280(14) 0.0107(11) 0.0185(12) 0.0133(13)
C24 0.0363(16) 0.0237(13) 0.0424(16) 0.0073(11) 0.0186(13) 0.0113(11)

loop_
_atom_type_symbol
_atom_type_description
_atom_type_scat_dispersion_real
_atom_type_scat_dispersion_imag
_atom_type_scat_source
C C 0.0033 0.0016 'International Tables Vol C Tables 4.2.6.8 and 6.1.1.4'
H H 0.0000 0.0000 'International Tables Vol C Tables 4.2.6.8 and 6.1.1.4'
B B 0.0013 0.0007 'International Tables Vol C Tables 4.2.6.8 and 6.1.1.4'
P P 0.1023 0.0942 'International Tables Vol C Tables 4.2.6.8 and 6.1.1.4'
S S 0.1246 0.1234 'International Tables Vol C Tables 4.2.6.8 and 6.1.1.4'
Rh Rh -1.1178 0.9187 'International Tables Vol C Tables 4.2.6.8 and 6.1.1.4'

loop_
_geom_angle_atom_site_label_1
_geom_angle_atom_site_label_2
_geom_angle_atom_site_label_3
_geom_angle
C15 Rh1 C18 65.17(10)
C15 Rh1 C16 39.81(11)
C18 Rh1 C16 64.84(10)
C15 Rh1 C19 38.50(10)
C18 Rh1 C19 38.97(10)
C16 Rh1 C19 65.24(10)
C15 Rh1 C17 65.12(11)
C18 Rh1 C17 38.83(10)
C16 Rh1 C17 38.00(11)
C19 Rh1 C17 64.93(10)
C15 Rh1 S2 107.85(8)
C18 Rh1 S2 121.49(7)
C16 Rh1 S2 144.93(8)
C19 Rh1 S2 97.70(7)
C17 Rh1 S2 160.19(8)
C15 Rh1 S1 141.60(8)
C18 Rh1 S1 119.25(7)
C16 Rh1 S1 104.27(8)
C19 Rh1 S1 157.75(7)
C17 Rh1 S1 94.47(7)
S2 Rh1 S1 100.86(2)
P1 S1 Rh1 107.51(3)
C8 S2 Rh1 115.83(8)
C7 P1 C1 109.05(11)
C7 P1 C9 107.89(11)
C1 P1 C9 106.74(11)
C7 P1 S1 116.14(8)
C1 P1 S1 105.14(8)
C9 P1 S1 111.47(9)
B4 B1 B3 59.63(17)
B4 B1 B2 108.4(2)
B3 B1 B2 60.27(17)
B4 B1 B6 108.6(2)
B3 B1 B6 107.2(2)
B2 B1 B6 59.04(18)
B4 B1 B5 59.81(18)
B3 B1 B5 107.0(2)
B2 B1 B5 107.8(2)
B6 B1 B5 60.83(18)
B4 B1 H1 121.4
B3 B1 H1 122.4
B2 B1 H1 121.8
B6 B1 H1 121.7
B5 B1 H1 121.9
C7 B2 B6 100.0(2)
C7 B2 B3 59.90(15)
B6 B2 B3 107.9(2)
C7 B2 B1 102.6(2)
B6 B2 B1 60.75(18)
B3 B2 B1 59.44(17)
C7 B2 B11 54.86(15)
B6 B2 B11 59.02(17)
B3 B2 B11 107.00(19)
B1 B2 B11 107.2(2)
C7 B2 H2 127.7
B6 B2 H2 123.5
B3 B2 H2 120.8
B1 B2 H2 122.5
B11 B2 H2 123.0
C8 B3 B4 59.23(16)
C8 B3 C7 54.04(13)
B4 B3 C7 101.74(19)
C8 B3 B1 104.1(2)
B4 B3 B1 59.79(18)
C7 B3 B1 102.44(19)
C8 B3 B2 103.92(19)
B4 B3 B2 108.5(2)
C7 B3 B2 58.81(15)
B1 B3 B2 60.29(17)
C8 B3 H3 125.3
B4 B3 H3 122.4
C7 B3 H3 127.2
B1 B3 H3 123.5
B2 B3 H3 121.4
C8 B4 B3 59.73(15)
C8 B4 B1 105.1(2)
B3 B4 B1 60.58(18)
C8 B4 B5 102.14(19)
B3 B4 B5 109.2(2)
B1 B4 B5 61.59(19)
C8 B4 B9 55.09(15)
B3 B4 B9 106.53(19)
B1 B4 B9 108.5(2)
B5 B4 B9 59.66(17)
C8 B4 H4 126.5
B3 B4 H4 120.8
B1 B4 H4 121.0
B5 B4 H4 122.3
B9 B4 H4 123.1
B10 B5 B4 112.5(2)
B10 B5 B9 62.83(17)
B4 B5 B9 61.11(17)
B10 B5 B1 109.4(2)
B4 B5 B1 58.60(18)
B9 B5 B1 107.2(2)
B10 B5 B6 59.57(18)
B4 B5 B6 106.3(2)
B9 B5 B6 107.0(2)
B1 B5 B6 59.18(18)
B10 B5 H5 118.6
B4 B5 H5 120.9
B9 B5 H5 121.2
B1 B5 H5 122.6
B6 B5 H5 123.7
B11 B6 B2 61.48(17)
B11 B6 B10 61.93(17)
B2 B6 B10 112.2(2)
B11 B6 B1 108.7(2)
B2 B6 B1 60.21(18)
B10 B6 B1 109.2(2)
B11 B6 B5 106.5(2)
B2 B6 B5 108.0(2)
B10 B6 B5 58.47(17)
B1 B6 B5 59.99(18)
B11 B6 H6 121.3
B2 B6 H6 119.8
B10 B6 H6 119.8
B1 B6 H6 121.4
B5 B6 H6 123.5
C8 B9 B5 105.3(2)
C8 B9 B4 59.66(16)
B5 B9 B4 59.23(17)
C8 B9 B10 107.64(19)
B5 B9 B10 57.95(16)
B4 B9 B10 107.1(2)
C8 B9 H9 119.7(18)
B5 B9 H9 124.2(18)
B4 B9 H9 117.7(17)
B10 B9 H9 126.3(18)
C8 B9 H10' 92.3(14)
B5 B9 H10' 95.6(14)
B4 B9 H10' 129.6(14)
B10 B9 H10' 38.4(14)
H9 B9 H10' 113(2)
B5 B10 B6 61.96(19)
B5 B10 B11 106.4(2)
B6 B10 B11 58.30(16)
B5 B10 B9 59.22(17)
B6 B10 B9 106.1(2)
B11 B10 B9 101.72(19)
B5 B10 H10 118(3)
B6 B10 H10 128(3)
B11 B10 H10 132(3)
B9 B10 H10 117(3)
B5 B10 H10' 107.6(16)
B6 B10 H10' 127.3(17)
B11 B10 H10' 80.0(16)
B9 B10 H10' 49.3(16)
H10 B10 H10' 103(3)
C7 B11 B6 104.8(2)
C7 B11 B2 60.77(16)
B6 B11 B2 59.50(17)
C7 B11 B10 105.0(2)
B6 B11 B10 59.77(18)
B2 B11 B10 108.8(2)
C7 B11 H11 120.9(16)
B6 B11 H11 127.7(17)
B2 B11 H11 122.4(16)
B10 B11 H11 122.6(16)
C2 C1 C6 119.4(2)
C2 C1 P1 119.34(19)
C6 C1 P1 121.30(19)
C3 C2 C1 120.3(2)
C3 C2 H2A 119.8
C1 C2 H2A 119.8
C4 C3 C2 120.1(3)
C4 C3 H3A 119.9
C2 C3 H3A 119.9
C3 C4 C5 120.1(2)
C3 C4 H4A 119.9
C5 C4 H4A 119.9
C4 C5 C6 120.2(3)
C4 C5 H5A 119.9
C6 C5 H5A 119.9
C5 C6 C1 119.8(3)
C5 C6 H6A 120.1
C1 C6 H6A 120.1
C8 C7 B11 115.96(19)
C8 C7 B2 112.58(19)
B11 C7 B2 64.38(17)
C8 C7 B3 62.02(15)
B11 C7 B3 116.22(19)
B2 C7 B3 61.29(16)
C8 C7 P1 116.49(16)
B11 C7 P1 118.16(17)
B2 C7 P1 118.99(16)
B3 C7 P1 115.84(16)
C7 C8 B9 109.42(19)
C7 C8 B4 110.90(19)
B9 C8 B4 65.25(17)
C7 C8 B3 63.95(15)
B9 C8 B3 116.1(2)
B4 C8 B3 61.04(16)
C7 C8 S2 123.66(16)
B9 C8 S2 117.17(17)
B4 C8 S2 116.13(16)
B3 C8 S2 115.87(16)
C10 C9 C14 119.3(2)
C10 C9 P1 118.8(2)
C14 C9 P1 121.7(2)
C11 C10 C9 120.1(3)
C11 C10 H10A 120.0
C9 C10 H10A 120.0
C10 C11 C12 120.4(3)
C10 C11 H11A 119.8
C12 C11 H11A 119.8
C13 C12 C11 119.5(3)
C13 C12 H12 120.2
C11 C12 H12 120.2
C12 C13 C14 120.2(3)
C12 C13 H13 119.9
C14 C13 H13 119.9
C13 C14 C9 120.4(3)
C13 C14 H14 119.8
C9 C14 H14 119.8
C19 C15 C16 108.0(2)
C19 C15 C20 126.1(3)
C16 C15 C20 125.8(3)
C19 C15 Rh1 72.20(15)
C16 C15 Rh1 70.49(15)
C20 C15 Rh1 126.2(2)
C17 C16 C15 108.2(2)
C17 C16 C21 127.2(3)
C15 C16 C21 124.6(3)
C17 C16 Rh1 72.23(15)
C15 C16 Rh1 69.70(15)
C21 C16 Rh1 125.1(2)
C16 C17 C18 107.7(2)
C16 C17 C22 127.1(3)
C18 C17 C22 125.2(3)
C16 C17 Rh1 69.76(15)
C18 C17 Rh1 69.02(14)
C22 C17 Rh1 127.12(19)
C17 C18 C19 108.8(2)
C17 C18 C23 125.6(2)
C19 C18 C23 125.5(2)
C17 C18 Rh1 72.15(15)
C19 C18 Rh1 71.89(14)
C23 C18 Rh1 125.78(19)
C15 C19 C18 107.2(2)
C15 C19 C24 126.0(3)
C18 C19 C24 126.9(3)
C15 C19 Rh1 69.31(15)
C18 C19 Rh1 69.14(14)
C24 C19 Rh1 127.3(2)
C15 C20 H20A 109.5
C15 C20 H20B 109.5
H20A C20 H20B 109.5
C15 C20 H20C 109.5
H20A C20 H20C 109.5
H20B C20 H20C 109.5
C16 C21 H21A 109.5
C16 C21 H21B 109.5
H21A C21 H21B 109.5
C16 C21 H21C 109.5
H21A C21 H21C 109.5
H21B C21 H21C 109.5
C17 C22 H22A 109.5
C17 C22 H22B 109.5
H22A C22 H22B 109.5
C17 C22 H22C 109.5
H22A C22 H22C 109.5
H22B C22 H22C 109.5
C18 C23 H23A 109.5
C18 C23 H23B 109.5
H23A C23 H23B 109.5
C18 C23 H23C 109.5
H23A C23 H23C 109.5
H23B C23 H23C 109.5
C19 C24 H24A 109.5
C19 C24 H24B 109.5
H24A C24 H24B 109.5
C19 C24 H24C 109.5
H24A C24 H24C 109.5
H24B C24 H24C 109.5

loop_
_geom_bond_atom_site_label_1
_geom_bond_atom_site_label_2
_geom_bond_distance
Rh1 C15 2.142(3)
Rh1 C18 2.143(2)
Rh1 C16 2.153(3)
Rh1 C19 2.180(2)
Rh1 C17 2.185(3)
Rh1 S2 2.2728(6)
Rh1 S1 2.3248(7)
S1 P1 2.0154(8)
S2 C8 1.794(2)
P1 C7 1.803(2)
P1 C1 1.809(2)
P1 C9 1.811(3)
B1 B4 1.754(5)
B1 B3 1.768(4)
B1 B2 1.783(4)
B1 B6 1.793(4)
B1 B5 1.807(5)
B1 H1 1.1200
B2 C7 1.739(4)
B2 B6 1.762(4)
B2 B3 1.783(4)
B2 B11 1.797(4)
B2 H2 1.1200
B3 C8 1.729(4)
B3 B4 1.751(4)
B3 C7 1.758(4)
B3 H3 1.1200
B4 C8 1.720(4)
B4 B5 1.776(4)
B4 B9 1.810(4)
B4 H4 1.1200
B5 B10 1.760(4)
B5 B9 1.784(4)
B5 B6 1.822(5)
B5 H5 1.1200
B6 B11 1.753(4)
B6 B10 1.780(5)
B6 H6 1.1200
B9 C8 1.634(4)
B9 B10 1.847(4)
B9 H9 1.156(18)
B9 H10' 1.40(3)
B10 B11 1.818(4)
B10 H10 1.089(19)
B10 H10' 1.15(3)
B11 C7 1.629(4)
B11 H11 1.05(3)
C1 C2 1.392(4)
C1 C6 1.399(3)
C2 C3 1.389(4)
C2 H2A 0.9500
C3 C4 1.382(4)
C3 H3A 0.9500
C4 C5 1.385(4)
C4 H4A 0.9500
C5 C6 1.393(4)
C5 H5A 0.9500
C6 H6A 0.9500
C7 C8 1.584(3)
C9 C10 1.395(4)
C9 C14 1.396(4)
C10 C11 1.389(4)
C10 H10A 0.9500
C11 C12 1.393(4)
C11 H11A 0.9500
C12 C13 1.389(4)
C12 H12 0.9500
C13 C14 1.389(4)
C13 H13 0.9500
C14 H14 0.9500
C15 C19 1.425(4)
C15 C16 1.462(4)
C15 C20 1.487(4)
C16 C17 1.413(4)
C16 C21 1.508(4)
C17 C18 1.439(4)
C17 C22 1.497(4)
C18 C19 1.443(4)
C18 C23 1.493(4)
C19 C24 1.500(4)
C20 H20A 0.9800
C20 H20B 0.9800
C20 H20C 0.9800
C21 H21A 0.9800
C21 H21B 0.9800
C21 H21C 0.9800
C22 H22A 0.9800
C22 H22B 0.9800
C22 H22C 0.9800
C23 H23A 0.9800
C23 H23B 0.9800
C23 H23C 0.9800
C24 H24A 0.9800
C24 H24B 0.9800
C24 H24C 0.9800
